data_1505943
loop_
_publ_author_name
'Okamoto, Noriko'
'Sasaki, Michiko'
'Kawahata, Masatoshi'
'Yamaguchi, Kentaro'
'Takeda, Kei'

_publ_section_title
;
 Epoxysilane rearrangement induced by a carbanion generated by conjugate
 addition of enolates of chloroacetate and alpha-chloroacetamides:
 formation of functionalized cyclopropane derivatives.
;
_journal_issue 9
_journal_name_full 'Organic letters'
_journal_page_first 1889
_journal_page_last 1891
_journal_paper_doi 10.1021/ol060469k
_journal_volume 8
_journal_year 2006
_chemical_formula_moiety 'C29 H34 Br2 O5 Si'
_chemical_formula_sum 'C29 H34 Br2 O5 Si'
_chemical_formula_weight 650.47
_chemical_name_systematic
; 
 ? 
;
_space_group_IT_number 14
_symmetry_cell_setting monoclinic
_symmetry_space_group_name_Hall '-P 2yn'
_symmetry_space_group_name_H-M 'P 1 21/n 1'
_atom_sites_solution_hydrogens geom
_atom_sites_solution_primary direct
_atom_sites_solution_secondary difmap
_audit_creation_method SHELXL-97
_cell_angle_alpha 90.00
_cell_angle_beta 93.774(3)
_cell_angle_gamma 90.00
_cell_formula_units_Z 8
_cell_length_a 11.4155(16)
_cell_length_b 20.035(3)
_cell_length_c 25.895(4)
_cell_measurement_temperature 150
_cell_volume 5909.6(15)
_computing_cell_refinement 'SAINT (Bruker Software)'
_computing_data_collection 'SMART (Bruker Smart Software)'
_computing_data_reduction 'SADABS (Bruker Software)'
_computing_molecular_graphics 'ORTEP-3 (Farrugia, 1997)'
_computing_publication_material 'SHELXL-97 (Sheldrick, 1997)'
_computing_structure_refinement 'SHELXL-97 (Sheldrick, 1997)'
_computing_structure_solution 'SHELXS-97 (Sheldrick, 1990)'
_diffrn_ambient_temperature 150
_diffrn_measured_fraction_theta_full 0.991
_diffrn_measured_fraction_theta_max 0.991
_diffrn_measurement_device_type 'SMART CCD'
_diffrn_radiation_monochromator graphite
_diffrn_radiation_source 'fine-focus sealed tube'
_diffrn_radiation_type MoK\a
_diffrn_radiation_wavelength 0.71073
_diffrn_reflns_av_R_equivalents 0.1019
_diffrn_reflns_av_sigmaI/netI 0.1776
_diffrn_reflns_limit_h_max 10
_diffrn_reflns_limit_h_min -14
_diffrn_reflns_limit_k_max 26
_diffrn_reflns_limit_k_min -18
_diffrn_reflns_limit_l_max 33
_diffrn_reflns_limit_l_min -30
_diffrn_reflns_number 35442
_diffrn_reflns_theta_full 27.55
_diffrn_reflns_theta_max 27.55
_diffrn_reflns_theta_min 1.29
_exptl_absorpt_coefficient_mu 2.820
_exptl_absorpt_correction_T_max 0.6024
_exptl_absorpt_correction_T_min 0.3984
_exptl_absorpt_correction_type empirical
_exptl_absorpt_process_details 'SADABS Sheldrick 1996'
_exptl_crystal_colour colourless
_exptl_crystal_density_diffrn 1.462
_exptl_crystal_density_method 'not measured'
_exptl_crystal_description prismatic
_exptl_crystal_F_000 2656
_exptl_crystal_size_max 0.40
_exptl_crystal_size_mid 0.30
_exptl_crystal_size_min 0.20
_refine_diff_density_max 0.645
_refine_diff_density_min -0.595
_refine_diff_density_rms 0.103
_refine_ls_extinction_method none
_refine_ls_goodness_of_fit_ref 0.927
_refine_ls_hydrogen_treatment mixed
_refine_ls_matrix_type full
_refine_ls_number_parameters 671
_refine_ls_number_reflns 13525
_refine_ls_number_restraints 0
_refine_ls_restrained_S_all 0.927
_refine_ls_R_factor_all 0.2047
_refine_ls_R_factor_gt 0.0592
_refine_ls_shift/su_max 0.006
_refine_ls_shift/su_mean 0.000
_refine_ls_structure_factor_coef Fsqd
_refine_ls_weighting_details 'calc w=1/[\s^2^(Fo^2^)+(0.0463P)^2^+0.0000P] where P=(Fo^2^+2Fc^2^)/3'
_refine_ls_weighting_scheme calc
_refine_ls_wR_factor_gt 0.1240
_refine_ls_wR_factor_ref 0.1809
_reflns_number_gt 4887
_reflns_number_total 13525
_reflns_threshold_expression >2sigma(I)
_cod_data_source_file ol060469ksi20060223_055012.cif
_cod_data_source_block NO-IV-760C
_cod_depositor_comments
;
The following automatic conversions were performed:
'_atom_site_symetry_multiplicity' tag replaced with
'_atom_site_symmetry_multiplicity'.

Automatic conversion script
Id: cif_correct_tags 1440 2010-10-19 06:21:57Z saulius 

The following automatic conversions were performed:

'_symmetry_cell_setting' tag value 'monoclinc' was replaced with
'monoclinic' value as specified in the replacement file
'/home/robertas/cod-tools/perl-scripts/inputs/replacement_values.lst'.

Automatic conversion script
Id: cif_fix_values 3143 2015-03-26 13:38:13Z robertas 
;
_cod_original_cell_volume 5909.4(15)
_cod_original_sg_symbol_H-M 'P 21 / n'
_cod_database_code 1505943

loop_
_symmetry_equiv_pos_as_xyz
'x, y, z'
'-x+1/2, y+1/2, -z+1/2'
'-x, -y, -z'
'x-1/2, -y-1/2, z-1/2'

loop_
_atom_site_label
_atom_site_type_symbol
_atom_site_fract_x
_atom_site_fract_y
_atom_site_fract_z
_atom_site_U_iso_or_equiv
_atom_site_adp_type
_atom_site_occupancy
_atom_site_symmetry_multiplicity
_atom_site_calc_flag
_atom_site_refinement_flags
Br4 Br 0.12315(6) 0.33708(3) 0.22247(3) 0.0527(2) Uani 1 1 d .
Br1 Br 0.46725(6) 1.15352(3) 0.08260(3) 0.0478(2) Uani 1 1 d .
Br2 Br 0.62748(6) 1.15298(4) 0.22566(3) 0.0528(2) Uani 1 1 d .
Br3 Br -0.03942(6) 0.32934(3) 0.08146(3) 0.0461(2) Uani 1 1 d .
Si2 Si 0.17819(14) 0.61506(8) 0.16526(7) 0.0340(4) Uani 1 1 d .
Si1 Si 0.68063(14) 0.87615(8) 0.17010(7) 0.0330(4) Uani 1 1 d .
O8 O 0.6659(3) 0.44060(18) 0.16769(14) 0.0329(10) Uani 1 1 d .
O3 O 1.1708(3) 1.04565(18) 0.17385(15) 0.0347(10) Uani 1 1 d .
O9 O 0.6797(4) 0.3355(2) 0.13604(18) 0.0478(12) Uani 1 1 d .
O2 O 1.0354(4) 1.1491(2) 0.01064(17) 0.0474(12) Uani 1 1 d .
O4 O 1.1849(4) 1.1495(2) 0.14090(17) 0.0443(12) Uani 1 1 d .
C22 C 0.8376(5) 1.0787(3) 0.2202(2) 0.0375(16) Uani 1 1 d .
H22 H 0.7974 1.0447 0.2376 0.045 Uiso 1 1 calc R
O1 O 1.0306(3) 1.05407(19) 0.05601(15) 0.0372(10) Uani 1 1 d .
O7 O 0.5277(4) 0.3334(2) 0.01008(18) 0.0509(13) Uani 1 1 d .
O5 O 0.8081(3) 0.91688(18) 0.16542(16) 0.0409(11) Uani 1 1 d .
C46 C 0.6260(5) 0.3780(3) 0.1584(2) 0.0319(15) Uani 1 1 d .
C11 C 0.8588(5) 1.1196(3) 0.0497(2) 0.0307(15) Uani 1 1 d .
C17 C 1.1310(5) 1.1072(3) 0.1635(2) 0.0357(16) Uani 1 1 d .
C15 C 0.6829(5) 1.0823(3) 0.0859(2) 0.0347(15) Uani 1 1 d .
H15 H 0.6418 1.0496 0.1042 0.042 Uiso 1 1 calc R
C43 C 0.1202(5) 0.3431(3) 0.0679(2) 0.0362(16) Uani 1 1 d .
C50 C 0.2801(5) 0.3491(3) 0.2049(2) 0.0337(15) Uani 1 1 d .
C14 C 0.6259(5) 1.1399(3) 0.0687(2) 0.0338(15) Uani 1 1 d .
C20 C 0.8413(5) 1.1895(3) 0.1828(2) 0.0369(16) Uani 1 1 d .
H20 H 0.8029 1.2305 0.1743 0.044 Uiso 1 1 calc R
C40 C 0.3500(5) 0.3635(3) 0.0476(2) 0.0322(15) Uani 1 1 d .
C45 C 0.2957(6) 0.3042(3) 0.0340(2) 0.0432(17) Uani 1 1 d .
H45 H 0.3386 0.2702 0.0181 0.052 Uiso 1 1 calc R
C51 C 0.3379(5) 0.2973(3) 0.1815(2) 0.0388(16) Uani 1 1 d .
H51 H 0.2999 0.2557 0.1749 0.047 Uiso 1 1 calc R
C49 C 0.3342(5) 0.4108(3) 0.2149(2) 0.0365(16) Uani 1 1 d .
H49 H 0.2939 0.4457 0.2311 0.044 Uiso 1 1 calc R
O6 O 0.5212(3) 0.4317(2) 0.05203(15) 0.0379(10) Uani 1 1 d .
C9 C 1.2768(5) 1.0245(3) 0.1497(2) 0.0383(16) Uani 1 1 d .
H9A H 1.3390 1.0132 0.1768 0.046 Uiso 1 1 calc R
H9B H 1.3059 1.0612 0.1284 0.046 Uiso 1 1 calc R
C18 C 1.0105(5) 1.1185(3) 0.1813(2) 0.0302(14) Uani 1 1 d .
C12 C 0.8016(5) 1.1771(3) 0.0325(2) 0.0426(17) Uani 1 1 d .
H12 H 0.8428 1.2093 0.0138 0.051 Uiso 1 1 calc R
C13 C 0.6854(5) 1.1885(3) 0.0421(2) 0.0422(17) Uani 1 1 d .
H13 H 0.6470 1.2286 0.0309 0.051 Uiso 1 1 calc R
C19 C 0.9559(5) 1.1786(3) 0.1701(2) 0.0363(16) Uani 1 1 d .
H19 H 0.9972 1.2129 0.1536 0.044 Uiso 1 1 calc R
C47 C 0.5074(5) 0.3681(3) 0.1774(2) 0.0274(14) Uani 1 1 d .
C16 C 0.7989(5) 1.0722(3) 0.0767(2) 0.0324(15) Uani 1 1 d .
H16 H 0.8379 1.0328 0.0889 0.039 Uiso 1 1 calc R
C21 C 0.7833(5) 1.1391(3) 0.2084(2) 0.0364(16) Uani 1 1 d .
O10 O 0.3038(3) 0.57350(18) 0.16158(16) 0.0390(11) Uani 1 1 d .
C23 C 0.9508(5) 1.0684(3) 0.2064(2) 0.0307(14) Uani 1 1 d .
H23 H 0.9886 1.0270 0.2140 0.037 Uiso 1 1 calc R
C48 C 0.4475(5) 0.4198(3) 0.2007(2) 0.0336(15) Uani 1 1 d .
H48 H 0.4853 0.4615 0.2068 0.040 Uiso 1 1 calc R
C36 C 0.5047(5) 0.5754(3) 0.1445(2) 0.0351(15) Uani 1 1 d .
H36A H 0.4956 0.5365 0.1236 0.042 Uiso 1 1 calc R
C39 C 0.4746(5) 0.3738(3) 0.0342(2) 0.0389(16) Uani 1 1 d .
C52 C 0.4510(5) 0.3074(3) 0.1679(2) 0.0364(15) Uani 1 1 d .
H52 H 0.4912 0.2724 0.1519 0.044 Uiso 1 1 calc R
C41 C 0.2889(5) 0.4134(3) 0.0726(2) 0.0332(15) Uani 1 1 d .
H41 H 0.3269 0.4540 0.0827 0.040 Uiso 1 1 calc R
C37 C 0.4119(5) 0.6021(3) 0.1662(2) 0.0417(17) Uani 1 1 d .
H37A H 0.4221 0.6423 0.1854 0.050 Uiso 1 1 calc R
C10 C 0.9842(5) 1.1111(3) 0.0373(2) 0.0340(15) Uani 1 1 d .
C38 C 0.7699(5) 0.4613(3) 0.1425(2) 0.0430(17) Uani 1 1 d .
H38A H 0.7980 0.4241 0.1215 0.052 Uiso 1 1 calc R
H38B H 0.8331 0.4729 0.1690 0.052 Uiso 1 1 calc R
C27 C 0.6488(7) 0.8776(4) 0.0630(3) 0.083(3) Uani 1 1 d .
H27A H 0.7258 0.8992 0.0623 0.099 Uiso 1 1 calc R
H27B H 0.5882 0.9117 0.0662 0.099 Uiso 1 1 calc R
H27C H 0.6324 0.8524 0.0309 0.099 Uiso 1 1 calc R
C1 C 1.1496(5) 1.0404(3) 0.0421(2) 0.0393(16) Uani 1 1 d .
H1A H 1.2034 1.0757 0.0562 0.047 Uiso 1 1 calc R
H1B H 1.1523 1.0400 0.0039 0.047 Uiso 1 1 calc R
C42 C 0.1739(5) 0.4029(3) 0.0822(2) 0.0354(15) Uani 1 1 d .
H42 H 0.1310 0.4365 0.0986 0.042 Uiso 1 1 calc R
C33 C 0.7425(5) 0.5205(3) 0.1085(2) 0.0353(15) Uani 1 1 d .
C4 C 1.2487(5) 0.9643(3) 0.1163(2) 0.0368(16) Uani 1 1 d .
C5 C 1.2249(5) 0.9020(3) 0.1451(2) 0.0408(17) Uani 1 1 d .
H5A H 1.2912 0.8750 0.1548 0.049 Uiso 1 1 calc R
C6 C 1.1208(5) 0.8796(3) 0.1591(2) 0.0386(16) Uani 1 1 d .
H6A H 1.1205 0.8382 0.1770 0.046 Uiso 1 1 calc R
C30 C 0.6382(5) 0.4455(3) 0.0360(2) 0.0464(17) Uani 1 1 d .
H30A H 0.6375 0.4456 -0.0023 0.056 Uiso 1 1 calc R
H30B H 0.6932 0.4104 0.0493 0.056 Uiso 1 1 calc R
C35 C 0.6205(5) 0.6070(3) 0.1534(2) 0.0411(17) Uani 1 1 d .
H35A H 0.6231 0.6482 0.1717 0.049 Uiso 1 1 calc R
C55 C 0.1417(5) 0.6515(3) 0.1007(3) 0.0415(17) Uani 1 1 d .
C7 C 1.0107(5) 0.9123(3) 0.1495(2) 0.0346(16) Uani 1 1 d .
H7A H 1.0044 0.9509 0.1281 0.042 Uiso 1 1 calc R
C44 C 0.1787(5) 0.2936(3) 0.0435(2) 0.0439(17) Uani 1 1 d .
H44 H 0.1403 0.2532 0.0333 0.053 Uiso 1 1 calc R
C8 C 0.9163(5) 0.8879(3) 0.1710(2) 0.0376(16) Uani 1 1 d .
H8A H 0.9251 0.8485 0.1912 0.045 Uiso 1 1 calc R
C3 C 1.3153(5) 0.9589(3) 0.0677(2) 0.0442(17) Uani 1 1 d .
H3B H 1.3707 0.9952 0.0605 0.053 Uiso 1 1 calc R
H3A H 1.3399 0.9138 0.0569 0.053 Uiso 1 1 calc R
C24 C 0.5719(5) 0.9420(3) 0.1804(3) 0.0512(19) Uani 1 1 d .
H24A H 0.5601 0.9691 0.1490 0.061 Uiso 1 1 calc R
H24B H 0.6006 0.9705 0.2093 0.061 Uiso 1 1 calc R
H24C H 0.4973 0.9215 0.1884 0.061 Uiso 1 1 calc R
C2 C 1.1869(5) 0.9746(3) 0.0635(2) 0.0391(16) Uani 1 1 d .
H2A H 1.1357 0.9365 0.0512 0.047 Uiso 1 1 calc R
C32 C 0.8064(5) 0.5264(3) 0.0598(2) 0.0503(18) Uani 1 1 d .
H32B H 0.8608 0.4899 0.0518 0.060 Uiso 1 1 calc R
H32A H 0.8312 0.5714 0.0493 0.060 Uiso 1 1 calc R
C54 C 0.0711(5) 0.5504(3) 0.1831(3) 0.0547(19) Uani 1 1 d .
H54A H 0.0983 0.5298 0.2160 0.066 Uiso 1 1 calc R
H54B H 0.0640 0.5162 0.1560 0.066 Uiso 1 1 calc R
H54C H -0.0057 0.5713 0.1866 0.066 Uiso 1 1 calc R
C26 C 0.6491(5) 0.8297(3) 0.1096(3) 0.0454(18) Uani 1 1 d .
C29 C 0.7456(5) 0.7755(3) 0.1039(3) 0.069(2) Uani 1 1 d .
H29A H 0.7457 0.7445 0.1331 0.083 Uiso 1 1 calc R
H29B H 0.8226 0.7971 0.1035 0.083 Uiso 1 1 calc R
H29C H 0.7292 0.7510 0.0715 0.083 Uiso 1 1 calc R
C34 C 0.7224(5) 0.5838(3) 0.1384(2) 0.0425(17) Uani 1 1 d .
H34A H 0.7899 0.6100 0.1476 0.051 Uiso 1 1 calc R
C56 C 0.2386(5) 0.6987(4) 0.0847(3) 0.092(3) Uani 1 1 d .
H56A H 0.3128 0.6742 0.0842 0.110 Uiso 1 1 calc R
H56B H 0.2475 0.7356 0.1096 0.110 Uiso 1 1 calc R
H56C H 0.2175 0.7167 0.0501 0.110 Uiso 1 1 calc R
C53 C 0.1922(6) 0.6797(3) 0.2164(3) 0.070(2) Uani 1 1 d .
H53C H 0.1159 0.7012 0.2197 0.084 Uiso 1 1 calc R
H53B H 0.2496 0.7133 0.2071 0.084 Uiso 1 1 calc R
H53A H 0.2185 0.6590 0.2494 0.084 Uiso 1 1 calc R
C57 C 0.0261(5) 0.6932(3) 0.1007(3) 0.060(2) Uani 1 1 d .
H57A H 0.0366 0.7299 0.1256 0.072 Uiso 1 1 calc R
H57B H -0.0384 0.6645 0.1104 0.072 Uiso 1 1 calc R
H57C H 0.0074 0.7116 0.0660 0.072 Uiso 1 1 calc R
C25 C 0.6915(6) 0.8198(3) 0.2273(3) 0.064(2) Uani 1 1 d .
H25C H 0.6181 0.7948 0.2289 0.077 Uiso 1 1 calc R
H25B H 0.7055 0.8463 0.2589 0.077 Uiso 1 1 calc R
H25A H 0.7568 0.7885 0.2241 0.077 Uiso 1 1 calc R
C28 C 0.5305(5) 0.7936(3) 0.1094(3) 0.067(2) Uani 1 1 d .
H28A H 0.4679 0.8264 0.1135 0.080 Uiso 1 1 calc R
H28B H 0.5321 0.7616 0.1381 0.080 Uiso 1 1 calc R
H28C H 0.5156 0.7699 0.0766 0.080 Uiso 1 1 calc R
C58 C 0.1244(6) 0.5954(4) 0.0606(2) 0.071(2) Uani 1 1 d .
H58A H 0.0599 0.5664 0.0699 0.086 Uiso 1 1 calc R
H58B H 0.1967 0.5691 0.0600 0.086 Uiso 1 1 calc R
H58C H 0.1055 0.6147 0.0263 0.086 Uiso 1 1 calc R
C31 C 0.6768(5) 0.5112(3) 0.0565(2) 0.0431(17) Uani 1 1 d .
H31A H 0.6252 0.5494 0.0449 0.052 Uiso 1 1 calc R

loop_
_atom_site_aniso_label
_atom_site_aniso_U_11
_atom_site_aniso_U_22
_atom_site_aniso_U_33
_atom_site_aniso_U_23
_atom_site_aniso_U_13
_atom_site_aniso_U_12
Br4 0.0407(5) 0.0617(5) 0.0567(5) 0.0010(4) 0.0113(4) -0.0115(3)
Br1 0.0375(4) 0.0498(4) 0.0557(5) -0.0065(4) 0.0004(4) 0.0020(3)
Br2 0.0408(5) 0.0578(5) 0.0612(5) 0.0002(4) 0.0133(4) 0.0104(3)
Br3 0.0348(4) 0.0484(4) 0.0549(5) 0.0130(4) 0.0015(3) -0.0005(3)
Si2 0.0284(10) 0.0336(10) 0.0401(11) 0.0000(8) 0.0035(8) 0.0049(7)
Si1 0.0282(10) 0.0300(10) 0.0409(11) 0.0010(8) 0.0025(8) -0.0033(7)
O8 0.028(2) 0.032(2) 0.039(3) 0.0035(19) 0.0054(19) -0.0022(17)
O3 0.030(2) 0.032(2) 0.043(3) -0.001(2) 0.005(2) 0.0043(18)
O9 0.042(3) 0.038(3) 0.063(3) -0.003(2) 0.009(2) 0.010(2)
O2 0.042(3) 0.047(3) 0.053(3) 0.011(2) 0.003(2) -0.011(2)
O4 0.039(3) 0.037(3) 0.059(3) -0.007(2) 0.015(2) -0.009(2)
C22 0.035(4) 0.039(4) 0.040(4) 0.001(3) 0.010(3) 0.003(3)
O1 0.029(3) 0.042(3) 0.041(3) 0.001(2) 0.004(2) 0.0019(18)
O7 0.037(3) 0.057(3) 0.059(3) -0.009(3) 0.005(2) 0.013(2)
O5 0.026(2) 0.036(3) 0.060(3) -0.005(2) 0.002(2) -0.0021(18)
C46 0.037(4) 0.031(4) 0.027(4) 0.011(3) -0.005(3) -0.001(3)
C11 0.037(4) 0.027(3) 0.027(4) -0.002(3) -0.009(3) -0.004(3)
C17 0.033(4) 0.038(4) 0.035(4) -0.014(3) -0.004(3) -0.006(3)
C15 0.039(4) 0.028(3) 0.037(4) -0.001(3) 0.005(3) 0.000(3)
C43 0.036(4) 0.036(4) 0.035(4) 0.014(3) -0.003(3) 0.003(3)
C50 0.039(4) 0.037(4) 0.025(4) 0.007(3) 0.000(3) -0.003(3)
C14 0.034(4) 0.035(4) 0.031(4) -0.012(3) -0.004(3) -0.005(3)
C20 0.050(4) 0.026(4) 0.034(4) 0.003(3) 0.002(3) 0.007(3)
C40 0.032(4) 0.038(4) 0.026(4) -0.003(3) -0.003(3) 0.006(3)
C45 0.053(5) 0.038(4) 0.039(4) -0.005(3) 0.001(3) 0.007(3)
C51 0.055(5) 0.026(4) 0.035(4) 0.001(3) -0.003(3) -0.005(3)
C49 0.041(4) 0.031(4) 0.038(4) -0.006(3) 0.006(3) 0.000(3)
O6 0.025(2) 0.049(3) 0.041(3) 0.004(2) 0.011(2) -0.0044(19)
C9 0.021(3) 0.049(4) 0.045(4) -0.005(3) 0.001(3) 0.007(3)
C18 0.038(4) 0.026(3) 0.027(4) -0.006(3) 0.000(3) -0.003(3)
C12 0.039(4) 0.041(4) 0.048(5) 0.006(3) 0.001(3) -0.008(3)
C13 0.037(4) 0.037(4) 0.051(5) 0.004(3) -0.005(3) 0.001(3)
C19 0.050(4) 0.022(3) 0.037(4) -0.001(3) 0.002(3) -0.008(3)
C47 0.036(4) 0.020(3) 0.026(3) 0.001(3) 0.003(3) 0.001(3)
C16 0.038(4) 0.026(3) 0.033(4) -0.002(3) -0.003(3) 0.004(3)
C21 0.039(4) 0.032(4) 0.038(4) 0.001(3) 0.003(3) 0.010(3)
O10 0.022(2) 0.034(2) 0.061(3) 0.007(2) 0.000(2) 0.0045(17)
C23 0.036(4) 0.023(3) 0.033(4) -0.002(3) -0.001(3) 0.006(3)
C48 0.039(4) 0.034(4) 0.027(4) 0.007(3) -0.001(3) -0.005(3)
C36 0.032(4) 0.034(4) 0.039(4) 0.012(3) 0.003(3) 0.004(3)
C39 0.035(4) 0.044(4) 0.037(4) 0.001(3) -0.006(3) 0.008(3)
C52 0.049(4) 0.024(3) 0.037(4) 0.005(3) 0.005(3) 0.003(3)
C41 0.039(4) 0.024(3) 0.037(4) 0.000(3) 0.004(3) 0.002(3)
C37 0.031(4) 0.038(4) 0.055(5) 0.008(3) -0.004(3) 0.002(3)
C10 0.037(4) 0.038(4) 0.027(4) -0.007(3) -0.004(3) -0.003(3)
C38 0.030(4) 0.048(4) 0.050(5) 0.009(3) -0.001(3) 0.003(3)
C27 0.086(7) 0.119(8) 0.042(5) -0.006(5) -0.004(4) -0.028(5)
C1 0.032(4) 0.048(4) 0.038(4) -0.004(3) 0.004(3) -0.006(3)
C42 0.040(4) 0.028(4) 0.038(4) -0.001(3) 0.008(3) 0.007(3)
C33 0.023(3) 0.038(4) 0.045(4) 0.010(3) 0.004(3) 0.001(3)
C4 0.021(3) 0.043(4) 0.047(4) -0.014(3) 0.005(3) 0.001(3)
C5 0.029(4) 0.048(4) 0.044(4) -0.014(3) -0.003(3) 0.012(3)
C6 0.026(4) 0.038(4) 0.051(4) -0.008(3) -0.004(3) 0.004(3)
C30 0.034(4) 0.069(5) 0.038(4) 0.008(4) 0.009(3) 0.001(3)
C35 0.039(4) 0.036(4) 0.048(4) 0.008(3) -0.002(3) 0.002(3)
C55 0.033(4) 0.045(4) 0.047(4) 0.011(3) 0.003(3) 0.005(3)
C7 0.038(4) 0.029(3) 0.037(4) -0.007(3) -0.002(3) -0.003(3)
C44 0.038(4) 0.035(4) 0.057(5) -0.004(3) -0.011(3) -0.003(3)
C8 0.028(4) 0.029(4) 0.055(5) -0.004(3) -0.003(3) -0.004(3)
C3 0.027(4) 0.056(4) 0.051(5) -0.016(3) 0.013(3) 0.002(3)
C24 0.037(4) 0.040(4) 0.079(5) -0.009(4) 0.018(4) -0.002(3)
C2 0.038(4) 0.040(4) 0.039(4) -0.009(3) 0.000(3) -0.002(3)
C32 0.040(4) 0.067(5) 0.045(4) 0.012(4) 0.011(3) -0.008(3)
C54 0.049(5) 0.052(5) 0.066(5) -0.002(4) 0.025(4) 0.006(3)
C26 0.038(4) 0.046(4) 0.052(5) -0.011(4) 0.001(3) 0.007(3)
C29 0.051(5) 0.063(5) 0.093(6) -0.034(5) -0.006(4) 0.011(4)
C34 0.028(4) 0.049(4) 0.050(5) 0.009(3) 0.001(3) -0.008(3)
C56 0.039(5) 0.098(7) 0.140(8) 0.083(6) 0.011(5) 0.008(4)
C53 0.059(5) 0.072(6) 0.078(6) -0.025(5) -0.006(4) 0.015(4)
C57 0.040(4) 0.054(5) 0.085(6) 0.011(4) -0.009(4) 0.009(3)
C25 0.048(5) 0.082(6) 0.062(5) 0.021(4) 0.001(4) -0.001(4)
C28 0.035(4) 0.044(4) 0.116(7) -0.024(4) -0.021(4) 0.001(3)
C58 0.076(6) 0.100(7) 0.038(5) -0.003(4) 0.001(4) 0.041(5)
C31 0.030(4) 0.058(5) 0.042(4) 0.012(4) 0.004(3) -0.002(3)

loop_
_atom_type_symbol
_atom_type_description
_atom_type_scat_dispersion_real
_atom_type_scat_dispersion_imag
_atom_type_scat_source
C C 0.0033 0.0016 'International Tables Vol C Tables 4.2.6.8 and 6.1.1.4'
H H 0.0000 0.0000 'International Tables Vol C Tables 4.2.6.8 and 6.1.1.4'
O O 0.0106 0.0060 'International Tables Vol C Tables 4.2.6.8 and 6.1.1.4'
Si Si 0.0817 0.0704 'International Tables Vol C Tables 4.2.6.8 and 6.1.1.4'
Br Br -0.2901 2.4595 'International Tables Vol C Tables 4.2.6.8 and 6.1.1.4'

loop_
_geom_angle_atom_site_label_1
_geom_angle_atom_site_label_2
_geom_angle_atom_site_label_3
_geom_angle
O10 Si2 C55 106.8(3)
O10 Si2 C53 110.9(3)
C55 Si2 C53 112.0(3)
O10 Si2 C54 104.4(2)
C55 Si2 C54 112.8(3)
C53 Si2 C54 109.7(3)
O5 Si1 C24 104.9(2)
O5 Si1 C26 107.9(3)
C24 Si1 C26 113.0(3)
O5 Si1 C25 109.8(3)
C24 Si1 C25 109.3(3)
C26 Si1 C25 111.7(3)
C46 O8 C38 117.5(5)
C17 O3 C9 117.6(5)
C23 C22 C21 119.1(6)
C23 C22 H22 120.5
C21 C22 H22 120.5
C10 O1 C1 115.2(4)
C8 O5 Si1 124.7(4)
O9 C46 O8 124.1(6)
O9 C46 C47 124.2(6)
O8 C46 C47 111.7(5)
C16 C11 C12 119.6(6)
C16 C11 C10 122.8(5)
C12 C11 C10 117.6(5)
O4 C17 O3 124.2(6)
O4 C17 C18 123.0(6)
O3 C17 C18 112.7(5)
C16 C15 C14 120.3(6)
C16 C15 H15 119.9
C14 C15 H15 119.9
C44 C43 C42 121.8(6)
C44 C43 Br3 118.9(5)
C42 C43 Br3 119.2(5)
C51 C50 C49 121.6(6)
C51 C50 Br4 119.6(5)
C49 C50 Br4 118.8(5)
C15 C14 C13 120.5(6)
C15 C14 Br1 119.7(5)
C13 C14 Br1 119.7(5)
C19 C20 C21 118.8(5)
C19 C20 H20 120.6
C21 C20 H20 120.6
C45 C40 C41 120.3(6)
C45 C40 C39 118.6(5)
C41 C40 C39 121.0(5)
C40 C45 C44 120.6(6)
C40 C45 H45 119.7
C44 C45 H45 119.7
C52 C51 C50 118.8(5)
C52 C51 H51 120.6
C50 C51 H51 120.6
C48 C49 C50 118.5(5)
C48 C49 H49 120.8
C50 C49 H49 120.8
C39 O6 C30 114.6(5)
O3 C9 C4 109.1(4)
O3 C9 H9A 109.9
C4 C9 H9A 109.9
O3 C9 H9B 109.9
C4 C9 H9B 109.9
H9A C9 H9B 108.3
C19 C18 C23 119.9(6)
C19 C18 C17 118.7(5)
C23 C18 C17 121.4(5)
C13 C12 C11 121.2(6)
C13 C12 H12 119.4
C11 C12 H12 119.4
C12 C13 C14 118.4(6)
C12 C13 H13 120.8
C14 C13 H13 120.8
C18 C19 C20 120.5(5)
C18 C19 H19 119.7
C20 C19 H19 119.7
C52 C47 C48 119.2(6)
C52 C47 C46 118.8(5)
C48 C47 C46 121.7(5)
C15 C16 C11 120.0(5)
C15 C16 H16 120.0
C11 C16 H16 120.0
C22 C21 C20 121.1(6)
C22 C21 Br2 119.5(5)
C20 C21 Br2 119.4(5)
C37 O10 Si2 124.4(4)
C22 C23 C18 120.5(5)
C22 C23 H23 119.7
C18 C23 H23 119.7
C49 C48 C47 120.8(5)
C49 C48 H48 119.6
C47 C48 H48 119.6
C37 C36 C35 119.3(6)
C37 C36 H36A 120.4
C35 C36 H36A 120.4
O7 C39 O6 123.7(6)
O7 C39 C40 122.8(6)
O6 C39 C40 113.5(5)
C51 C52 C47 121.1(6)
C51 C52 H52 119.4
C47 C52 H52 119.4
C42 C41 C40 119.1(5)
C42 C41 H41 120.4
C40 C41 H41 120.4
C36 C37 O10 122.2(6)
C36 C37 H37A 118.9
O10 C37 H37A 118.9
O2 C10 O1 123.6(6)
O2 C10 C11 123.9(6)
O1 C10 C11 112.4(5)
O8 C38 C33 110.2(4)
O8 C38 H38A 109.6
C33 C38 H38A 109.6
O8 C38 H38B 109.6
C33 C38 H38B 109.6
H38A C38 H38B 108.1
C26 C27 H27A 109.5
C26 C27 H27B 109.5
H27A C27 H27B 109.5
C26 C27 H27C 109.5
H27A C27 H27C 109.5
H27B C27 H27C 109.5
O1 C1 C2 108.9(5)
O1 C1 H1A 109.9
C2 C1 H1A 109.9
O1 C1 H1B 109.9
C2 C1 H1B 109.9
H1A C1 H1B 108.3
C41 C42 C43 119.8(5)
C41 C42 H42 120.1
C43 C42 H42 120.1
C31 C33 C38 119.9(5)
C31 C33 C34 118.6(5)
C38 C33 C34 113.4(5)
C31 C33 C32 60.0(4)
C38 C33 C32 117.4(5)
C34 C33 C32 117.6(5)
C5 C4 C3 118.3(5)
C5 C4 C9 114.9(5)
C3 C4 C9 115.8(5)
C5 C4 C2 118.7(5)
C3 C4 C2 59.3(4)
C9 C4 C2 118.7(5)
C6 C5 C4 127.5(5)
C6 C5 H5A 116.2
C4 C5 H5A 116.2
C5 C6 C7 125.8(6)
C5 C6 H6A 117.1
C7 C6 H6A 117.1
O6 C30 C31 109.0(5)
O6 C30 H30A 109.9
C31 C30 H30A 109.9
O6 C30 H30B 109.9
C31 C30 H30B 109.9
H30A C30 H30B 108.3
C34 C35 C36 126.6(6)
C34 C35 H35A 116.7
C36 C35 H35A 116.7
C58 C55 C56 109.5(6)
C58 C55 C57 108.7(5)
C56 C55 C57 107.1(5)
C58 C55 Si2 109.5(4)
C56 C55 Si2 111.3(5)
C57 C55 Si2 110.6(5)
C8 C7 C6 118.9(6)
C8 C7 H7A 120.5
C6 C7 H7A 120.5
C43 C44 C45 118.3(6)
C43 C44 H44 120.9
C45 C44 H44 120.9
C7 C8 O5 123.3(6)
C7 C8 H8A 118.4
O5 C8 H8A 118.4
C2 C3 C4 60.2(4)
C2 C3 H3B 117.8
C4 C3 H3B 117.8
C2 C3 H3A 117.8
C4 C3 H3A 117.8
H3B C3 H3A 114.9
Si1 C24 H24A 109.5
Si1 C24 H24B 109.5
H24A C24 H24B 109.5
Si1 C24 H24C 109.5
H24A C24 H24C 109.5
H24B C24 H24C 109.5
C1 C2 C3 118.1(5)
C1 C2 C4 124.5(5)
C3 C2 C4 60.6(4)
C1 C2 H2A 114.3
C3 C2 H2A 114.3
C4 C2 H2A 114.3
C33 C32 C31 60.2(4)
C33 C32 H32B 117.7
C31 C32 H32B 117.7
C33 C32 H32A 117.7
C31 C32 H32A 117.7
H32B C32 H32A 114.9
Si2 C54 H54A 109.5
Si2 C54 H54B 109.5
H54A C54 H54B 109.5
Si2 C54 H54C 109.5
H54A C54 H54C 109.5
H54B C54 H54C 109.5
C27 C26 C28 109.6(5)
C27 C26 C29 108.9(6)
C28 C26 C29 107.5(5)
C27 C26 Si1 110.0(5)
C28 C26 Si1 111.4(5)
C29 C26 Si1 109.4(4)
C26 C29 H29A 109.5
C26 C29 H29B 109.5
H29A C29 H29B 109.5
C26 C29 H29C 109.5
H29A C29 H29C 109.5
H29B C29 H29C 109.5
C35 C34 C33 127.4(6)
C35 C34 H34A 116.3
C33 C34 H34A 116.3
C55 C56 H56A 109.5
C55 C56 H56B 109.5
H56A C56 H56B 109.5
C55 C56 H56C 109.5
H56A C56 H56C 109.5
H56B C56 H56C 109.5
Si2 C53 H53C 109.5
Si2 C53 H53B 109.5
H53C C53 H53B 109.5
Si2 C53 H53A 109.5
H53C C53 H53A 109.5
H53B C53 H53A 109.5
C55 C57 H57A 109.5
C55 C57 H57B 109.5
H57A C57 H57B 109.5
C55 C57 H57C 109.5
H57A C57 H57C 109.5
H57B C57 H57C 109.5
Si1 C25 H25C 109.5
Si1 C25 H25B 109.5
H25C C25 H25B 109.5
Si1 C25 H25A 109.5
H25C C25 H25A 109.5
H25B C25 H25A 109.5
C26 C28 H28A 109.5
C26 C28 H28B 109.5
H28A C28 H28B 109.5
C26 C28 H28C 109.5
H28A C28 H28C 109.5
H28B C28 H28C 109.5
C55 C58 H58A 109.5
C55 C58 H58B 109.5
H58A C58 H58B 109.5
C55 C58 H58C 109.5
H58A C58 H58C 109.5
H58B C58 H58C 109.5
C30 C31 C33 123.4(5)
C30 C31 C32 118.0(5)
C33 C31 C32 59.7(4)
C30 C31 H31A 114.8
C33 C31 H31A 114.8
C32 C31 H31A 114.8

loop_
_geom_bond_atom_site_label_1
_geom_bond_atom_site_label_2
_geom_bond_distance
Br4 C50 1.893(6)
Br1 C14 1.890(6)
Br2 C21 1.883(6)
Br3 C43 1.898(6)
Si2 O10 1.666(4)
Si2 C55 1.847(6)
Si2 C53 1.852(7)
Si2 C54 1.860(6)
Si1 O5 1.680(4)
Si1 C24 1.843(6)
Si1 C26 1.837(6)
Si1 C25 1.860(6)
O8 C46 1.350(6)
O8 C38 1.452(6)
O3 C17 1.335(7)
O3 C9 1.461(6)
O9 C46 1.218(7)
O2 C10 1.205(7)
O4 C17 1.221(7)
C22 C23 1.379(7)
C22 C21 1.386(7)
C22 H22 0.9500
O1 C10 1.337(7)
O1 C1 1.455(6)
O7 C39 1.211(7)
O5 C8 1.364(6)
C46 C47 1.484(8)
C11 C16 1.386(7)
C11 C12 1.383(7)
C11 C10 1.497(8)
C17 C18 1.496(8)
C15 C16 1.376(7)
C15 C14 1.383(7)
C15 H15 0.9500
C43 C44 1.372(8)
C43 C42 1.386(7)
C50 C51 1.389(8)
C50 C49 1.397(7)
C14 C13 1.396(8)
C20 C19 1.388(8)
C20 C21 1.398(8)
C20 H20 0.9500
C40 C45 1.374(8)
C40 C41 1.402(7)
C40 C39 1.500(8)
C45 C44 1.390(8)
C45 H45 0.9500
C51 C52 1.375(7)
C51 H51 0.9500
C49 C48 1.380(7)
C49 H49 0.9500
O6 C39 1.345(7)
O6 C30 1.451(6)
C9 C4 1.508(7)
C9 H9A 0.9900
C9 H9B 0.9900
C18 C19 1.378(7)
C18 C23 1.397(7)
C12 C13 1.385(8)
C12 H12 0.9500
C13 H13 0.9500
C19 H19 0.9500
C47 C52 1.389(7)
C47 C48 1.400(7)
C16 H16 0.9500
O10 C37 1.358(6)
C23 H23 0.9500
C48 H48 0.9500
C36 C37 1.342(7)
C36 C35 1.471(8)
C36 H36A 0.9500
C52 H52 0.9500
C41 C42 1.370(7)
C41 H41 0.9500
C37 H37A 0.9500
C38 C33 1.498(7)
C38 H38A 0.9900
C38 H38B 0.9900
C27 C26 1.541(9)
C27 H27A 0.9800
C27 H27B 0.9800
C27 H27C 0.9800
C1 C2 1.482(7)
C1 H1A 0.9900
C1 H1B 0.9900
C42 H42 0.9500
C33 C31 1.510(8)
C33 C34 1.509(8)
C33 C32 1.502(8)
C4 C5 1.488(8)
C4 C3 1.516(8)
C4 C2 1.510(8)
C5 C6 1.343(7)
C5 H5A 0.9500
C6 C7 1.425(7)
C6 H6A 0.9500
C30 C31 1.476(8)
C30 H30A 0.9900
C30 H30B 0.9900
C35 C34 1.334(7)
C35 H35A 0.9500
C55 C58 1.534(8)
C55 C56 1.533(8)
C55 C57 1.562(8)
C7 C8 1.338(7)
C7 H7A 0.9500
C44 H44 0.9500
C8 H8A 0.9500
C3 C2 1.496(7)
C3 H3B 0.9900
C3 H3A 0.9900
C24 H24A 0.9800
C24 H24B 0.9800
C24 H24C 0.9800
C2 H2A 1.0000
C32 C31 1.507(7)
C32 H32B 0.9900
C32 H32A 0.9900
C54 H54A 0.9800
C54 H54B 0.9800
C54 H54C 0.9800
C26 C28 1.534(8)
C26 C29 1.561(8)
C29 H29A 0.9800
C29 H29B 0.9800
C29 H29C 0.9800
C34 H34A 0.9500
C56 H56A 0.9800
C56 H56B 0.9800
C56 H56C 0.9800
C53 H53C 0.9800
C53 H53B 0.9800
C53 H53A 0.9800
C57 H57A 0.9800
C57 H57B 0.9800
C57 H57C 0.9800
C25 H25C 0.9800
C25 H25B 0.9800
C25 H25A 0.9800
C28 H28A 0.9800
C28 H28B 0.9800
C28 H28C 0.9800
C58 H58A 0.9800
C58 H58B 0.9800
C58 H58C 0.9800
C31 H31A 1.0000

loop_
_geom_torsion_atom_site_label_1
_geom_torsion_atom_site_label_2
_geom_torsion_atom_site_label_3
_geom_torsion_atom_site_label_4
_geom_torsion
C24 Si1 O5 C8 162.2(5)
C26 Si1 O5 C8 -77.2(5)
C25 Si1 O5 C8 44.8(5)
C38 O8 C46 O9 10.1(8)
C38 O8 C46 C47 -168.3(4)
C9 O3 C17 O4 -9.8(8)
C9 O3 C17 C18 168.4(4)
C16 C15 C14 C13 -0.4(9)
C16 C15 C14 Br1 -179.1(4)
C41 C40 C45 C44 1.9(9)
C39 C40 C45 C44 -177.0(5)
C49 C50 C51 C52 0.0(9)
Br4 C50 C51 C52 178.6(4)
C51 C50 C49 C48 0.3(9)
Br4 C50 C49 C48 -178.2(4)
C17 O3 C9 C4 -119.7(5)
O4 C17 C18 C19 2.2(9)
O3 C17 C18 C19 -176.0(5)
O4 C17 C18 C23 179.1(5)
O3 C17 C18 C23 0.9(7)
C16 C11 C12 C13 0.4(9)
C10 C11 C12 C13 179.6(5)
C11 C12 C13 C14 -1.3(9)
C15 C14 C13 C12 1.3(9)
Br1 C14 C13 C12 180.0(4)
C23 C18 C19 C20 -1.1(9)
C17 C18 C19 C20 175.7(5)
C21 C20 C19 C18 1.7(9)
O9 C46 C47 C52 -2.3(9)
O8 C46 C47 C52 176.2(5)
O9 C46 C47 C48 -177.1(5)
O8 C46 C47 C48 1.4(7)
C14 C15 C16 C11 -0.5(8)
C12 C11 C16 C15 0.5(8)
C10 C11 C16 C15 -178.6(5)
C23 C22 C21 C20 0.0(9)
C23 C22 C21 Br2 178.6(4)
C19 C20 C21 C22 -1.1(9)
C19 C20 C21 Br2 -179.8(4)
C55 Si2 O10 C37 82.7(5)
C53 Si2 O10 C37 -39.6(6)
C54 Si2 O10 C37 -157.7(5)
C21 C22 C23 C18 0.6(9)
C19 C18 C23 C22 -0.1(8)
C17 C18 C23 C22 -176.8(5)
C50 C49 C48 C47 -0.7(8)
C52 C47 C48 C49 0.8(8)
C46 C47 C48 C49 175.6(5)
C30 O6 C39 O7 5.5(8)
C30 O6 C39 C40 -175.1(5)
C45 C40 C39 O7 3.2(9)
C41 C40 C39 O7 -175.7(6)
C45 C40 C39 O6 -176.2(5)
C41 C40 C39 O6 5.0(8)
C50 C51 C52 C47 0.0(9)
C48 C47 C52 C51 -0.4(9)
C46 C47 C52 C51 -175.4(5)
C45 C40 C41 C42 -1.5(9)
C39 C40 C41 C42 177.4(5)
C35 C36 C37 O10 -176.7(5)
Si2 O10 C37 C36 -154.0(5)
C1 O1 C10 O2 0.1(8)
C1 O1 C10 C11 175.7(4)
C16 C11 C10 O2 174.3(6)
C12 C11 C10 O2 -4.9(9)
C16 C11 C10 O1 -1.2(8)
C12 C11 C10 O1 179.6(5)
C46 O8 C38 C33 120.0(5)
C10 O1 C1 C2 -177.5(5)
C40 C41 C42 C43 0.9(8)
C44 C43 C42 C41 -0.8(9)
Br3 C43 C42 C41 -179.9(4)
O8 C38 C33 C31 -77.3(7)
O8 C38 C33 C34 70.8(6)
O8 C38 C33 C32 -146.7(5)
O3 C9 C4 C5 -70.1(6)
O3 C9 C4 C3 146.3(5)
O3 C9 C4 C2 78.8(6)
C3 C4 C5 C6 -126.2(7)
C9 C4 C5 C6 91.2(7)
C2 C4 C5 C6 -57.7(9)
C4 C5 C6 C7 -1.1(10)
C39 O6 C30 C31 177.9(5)
C37 C36 C35 C34 174.0(6)
O10 Si2 C55 C58 61.6(5)
C53 Si2 C55 C58 -176.8(4)
C54 Si2 C55 C58 -52.5(5)
O10 Si2 C55 C56 -59.6(6)
C53 Si2 C55 C56 62.0(6)
C54 Si2 C55 C56 -173.7(5)
O10 Si2 C55 C57 -178.6(4)
C53 Si2 C55 C57 -57.0(5)
C54 Si2 C55 C57 67.3(5)
C5 C6 C7 C8 -172.2(6)
C42 C43 C44 C45 1.2(9)
Br3 C43 C44 C45 -179.7(4)
C40 C45 C44 C43 -1.8(9)
C6 C7 C8 O5 177.9(5)
Si1 O5 C8 C7 154.5(5)
C5 C4 C3 C2 108.3(6)
C9 C4 C3 C2 -109.5(6)
O1 C1 C2 C3 -162.4(5)
O1 C1 C2 C4 -90.4(6)
C4 C3 C2 C1 115.9(6)
C5 C4 C2 C1 146.7(6)
C3 C4 C2 C1 -105.5(6)
C9 C4 C2 C1 -1.0(8)
C5 C4 C2 C3 -107.7(6)
C9 C4 C2 C3 104.5(6)
C38 C33 C32 C31 110.4(6)
C34 C33 C32 C31 -108.7(6)
O5 Si1 C26 C27 -55.5(5)
C24 Si1 C26 C27 60.0(5)
C25 Si1 C26 C27 -176.3(5)
O5 Si1 C26 C28 -177.2(4)
C24 Si1 C26 C28 -61.7(5)
C25 Si1 C26 C28 62.0(5)
O5 Si1 C26 C29 64.1(5)
C24 Si1 C26 C29 179.6(5)
C25 Si1 C26 C29 -56.7(6)
C36 C35 C34 C33 0.7(10)
C31 C33 C34 C35 57.2(9)
C38 C33 C34 C35 -91.3(7)
C32 C33 C34 C35 126.3(7)
O6 C30 C31 C33 90.0(7)
O6 C30 C31 C32 160.6(5)
C38 C33 C31 C30 -0.9(9)
C34 C33 C31 C30 -147.4(6)
C32 C33 C31 C30 105.5(7)
C38 C33 C31 C32 -106.4(6)
C34 C33 C31 C32 107.2(6)
C33 C32 C31 C30 -114.3(6)
